data_4319065
loop_
_publ_author_name
'Jiyong Yao'
'Bin Deng'
'Donald E. Ellis'
'James A. Ibers'

_publ_section_title
;
 New Quaternary Bismuth Sulfides: Syntheses, Structures, and Band
 Structures of AMBiS4 (A = Rb, Cs; M = Si, Ge)
;
_journal_name_full 'Inorganic Chemistry'
_journal_page_first 7094
_journal_page_last 7099
_journal_paper_doi 10.1021/ic020429m
_journal_volume 41
_journal_year 2002
_chemical_formula_sum 'Bi Cs Ge S4'
_chemical_formula_weight 542.72
_chemical_name_systematic
;
  ?
;
_space_group_IT_number 14
_symmetry_cell_setting monoclinic
_symmetry_space_group_name_Hall '-P 2ybc'
_symmetry_space_group_name_H-M 'P 1 21/c 1'
_atom_sites_solution_hydrogens none
_atom_sites_solution_primary direct
_atom_sites_solution_secondary difmap
_audit_creation_method SHELXL-97
_cell_angle_alpha 90.00
_cell_angle_beta 110.1730(10)
_cell_angle_gamma 90.00
_cell_formula_units_Z 4
_cell_length_a 6.5474(4)
_cell_length_b 6.9282(4)
_cell_length_c 18.8875(11)
_cell_measurement_temperature 153(2)
_cell_volume 804.21(8)
_computing_cell_refinement 'SMART version 5.054 (Bruker 2000)'
_computing_data_collection 'SMART version 5.054 (Bruker 2000)'
_computing_data_reduction 'SAINT-Plus version 6.22 (Bruker 2000)'
_computing_molecular_graphics 'SHELXL-97 (Sheldrick, 1997)'
_computing_publication_material 'SHELXL-97 (Sheldrick, 1997)'
_computing_structure_refinement 'SHELXL-97 (Sheldrick, 1997)'
_computing_structure_solution 'SHELXS-97 (Sheldrick, 1990)'
_diffrn_ambient_temperature 153(2)
_diffrn_measured_fraction_theta_full 0.912
_diffrn_measured_fraction_theta_max 0.912
_diffrn_measurement_device_type 'Bruker 1000-CCD'
_diffrn_measurement_method \w
_diffrn_radiation_monochromator graphite
_diffrn_radiation_source 'fine-focus sealed tube'
_diffrn_radiation_type MoK\a
_diffrn_radiation_wavelength 0.71073
_diffrn_reflns_av_R_equivalents 0.0353
_diffrn_reflns_av_sigmaI/netI 0.0308
_diffrn_reflns_limit_h_max 8
_diffrn_reflns_limit_h_min -8
_diffrn_reflns_limit_k_max 9
_diffrn_reflns_limit_k_min -9
_diffrn_reflns_limit_l_max 24
_diffrn_reflns_limit_l_min -24
_diffrn_reflns_number 8122
_diffrn_reflns_theta_full 28.98
_diffrn_reflns_theta_max 28.98
_diffrn_reflns_theta_min 3.16
_diffrn_standards_interval_count none
_diffrn_standards_interval_time none
_diffrn_standards_number none
_exptl_absorpt_coefficient_mu 30.981
_exptl_absorpt_correction_T_max 0.40988
_exptl_absorpt_correction_T_min 0.02235
_exptl_absorpt_correction_type numerical
_exptl_absorpt_process_details face-indexed
_exptl_crystal_colour orange-red
_exptl_crystal_density_diffrn 4.482
_exptl_crystal_density_meas ?
_exptl_crystal_density_method 'not measured'
_exptl_crystal_description plate
_exptl_crystal_F_000 936
_exptl_crystal_size_max 0.252
_exptl_crystal_size_mid 0.190
_exptl_crystal_size_min 0.028
_refine_diff_density_max 2.569
_refine_diff_density_min -1.668
_refine_diff_density_rms 0.323
_refine_ls_extinction_coef 0.00068(17)
_refine_ls_extinction_expression Fc^*^=kFc[1+0.001xFc^2^\l^3^/sin(2\q)]^-1/4^
_refine_ls_extinction_method SHELXL
_refine_ls_goodness_of_fit_ref 1.940
_refine_ls_hydrogen_treatment none
_refine_ls_matrix_type full
_refine_ls_number_parameters 65
_refine_ls_number_reflns 1936
_refine_ls_number_restraints 0
_refine_ls_restrained_S_all 1.940
_refine_ls_R_factor_all 0.0275
_refine_ls_R_factor_gt 0.0264
_refine_ls_shift/su_max 0.000
_refine_ls_shift/su_mean 0.000
_refine_ls_structure_factor_coef Fsqd
_refine_ls_weighting_details 'calc w=1/[\s^2^(Fo^2^)+(0.0200P)^2^+0.0000P] where P=(Fo^2^+2Fc^2^)/3'
_refine_ls_weighting_scheme calc
_refine_ls_wR_factor_gt 0.0791
_refine_ls_wR_factor_ref 0.0794
_reflns_number_gt 1875
_reflns_number_total 1936
_reflns_threshold_expression >2sigma(I)
_cod_data_source_file ic020429m_3.cif
_cod_data_source_block CsGeBiS4
_cod_depositor_comments
;
The following automatic conversions were performed:

'_exptl_crystal_density_meas' value 'not measured' was changed to '?'
- the value is perceived as not measured.

Automatic conversion script
Id: cif_fix_values 3008 2015-01-20 13:52:24Z robertas 
;
_cod_database_code 4319065

loop_
_symmetry_equiv_pos_as_xyz
'x, y, z'
'-x, y+1/2, -z+1/2'
'-x, -y, -z'
'x, -y-1/2, z-1/2'

loop_
_atom_site_label
_atom_site_type_symbol
_atom_site_fract_x
_atom_site_fract_y
_atom_site_fract_z
_atom_site_U_iso_or_equiv
_atom_site_adp_type
_atom_site_occupancy
_atom_site_symmetry_multiplicity
_atom_site_calc_flag
_atom_site_refinement_flags
_atom_site_disorder_assembly
_atom_site_disorder_group
Cs Cs 0.22720(8) 0.24524(6) 0.46486(3) 0.02168(14) Uani 1 1 d . . .
Bi Bi 0.67877(4) 0.18666(3) 0.222429(14) 0.01150(12) Uani 1 1 d . . .
Ge Ge 0.12435(11) 0.28129(9) 0.15951(4) 0.00983(17) Uani 1 1 d . . .
S1 S 0.1519(3) 0.3377(2) 0.27903(10) 0.0141(3) Uani 1 1 d . . .
S2 S 0.3047(2) 0.0183(2) 0.14797(10) 0.0129(3) Uani 1 1 d . . .
S3 S 0.2991(3) 0.5276(2) 0.13511(10) 0.0150(3) Uani 1 1 d . . .
S4 S 0.7788(3) 0.2455(2) 0.09102(10) 0.0131(3) Uani 1 1 d . . .

loop_
_atom_site_aniso_label
_atom_site_aniso_U_11
_atom_site_aniso_U_22
_atom_site_aniso_U_33
_atom_site_aniso_U_23
_atom_site_aniso_U_13
_atom_site_aniso_U_12
Cs 0.0317(3) 0.0163(3) 0.0132(3) 0.00076(17) 0.0029(2) -0.00421(17)
Bi 0.01119(16) 0.01112(17) 0.01283(18) 0.00062(8) 0.00494(12) -0.00014(7)
Ge 0.0093(3) 0.0094(3) 0.0112(4) 0.0000(3) 0.0040(3) -0.0005(2)
S1 0.0166(8) 0.0149(7) 0.0112(9) -0.0010(6) 0.0054(7) -0.0052(6)
S2 0.0115(7) 0.0102(7) 0.0177(9) -0.0010(6) 0.0057(6) -0.0001(5)
S3 0.0204(8) 0.0119(7) 0.0154(9) -0.0022(6) 0.0098(7) -0.0055(6)
S4 0.0118(8) 0.0141(8) 0.0124(9) 0.0006(6) 0.0030(6) -0.0007(6)

loop_
_atom_type_symbol
_atom_type_description
_atom_type_scat_dispersion_real
_atom_type_scat_dispersion_imag
_atom_type_scat_source
S S 0.1246 0.1234 'International Tables Vol C Tables 4.2.6.8 and 6.1.1.4'
Ge Ge 0.1547 1.8001 'International Tables Vol C Tables 4.2.6.8 and 6.1.1.4'
Cs Cs -0.3680 2.1192 'International Tables Vol C Tables 4.2.6.8 and 6.1.1.4'
Bi Bi -4.1077 10.2566 'International Tables Vol C Tables 4.2.6.8 and 6.1.1.4'

loop_
_geom_angle_atom_site_label_1
_geom_angle_atom_site_label_2
_geom_angle_atom_site_label_3
_geom_angle
_geom_angle_site_symmetry_1
_geom_angle_site_symmetry_3
_geom_angle_publ_flag
S1 Cs S4 115.72(4) . 4_566 ?
S1 Cs S4 84.08(4) . 2_645 ?
S4 Cs S4 96.81(4) 4_566 2_645 ?
S1 Cs S3 159.26(4) . 4_566 ?
S4 Cs S3 67.99(4) 4_566 4_566 ?
S4 Cs S3 75.17(4) 2_645 4_566 ?
S1 Cs S4 62.60(4) . 2_655 ?
S4 Cs S4 94.82(4) 4_566 2_655 ?
S4 Cs S4 146.50(6) 2_645 2_655 ?
S3 Cs S4 138.12(4) 4_566 2_655 ?
S1 Cs S3 76.72(4) . 2_545 ?
S4 Cs S3 155.75(4) 4_566 2_545 ?
S4 Cs S3 62.51(4) 2_645 2_545 ?
S3 Cs S3 93.12(4) 4_566 2_545 ?
S4 Cs S3 109.42(4) 2_655 2_545 ?
S1 Cs S2 142.97(4) . 4_566 ?
S4 Cs S2 65.66(4) 4_566 4_566 ?
S4 Cs S2 132.91(4) 2_645 4_566 ?
S3 Cs S2 57.77(4) 4_566 4_566 ?
S4 Cs S2 80.38(4) 2_655 4_566 ?
S3 Cs S2 117.95(4) 2_545 4_566 ?
S1 Cs S2 64.10(4) . 2 ?
S4 Cs S2 149.76(4) 4_566 2 ?
S4 Cs S2 112.85(4) 2_645 2 ?
S3 Cs S2 123.96(4) 4_566 2 ?
S4 Cs S2 57.10(4) 2_655 2 ?
S3 Cs S2 53.72(3) 2_545 2 ?
S2 Cs S2 96.03(4) 4_566 2 ?
S1 Cs Ge 161.22(4) . 4_566 ?
S4 Cs Ge 80.70(3) 4_566 4_566 ?
S4 Cs Ge 103.77(3) 2_645 4_566 ?
S3 Cs Ge 33.19(3) 4_566 4_566 ?
S4 Cs Ge 109.07(3) 2_655 4_566 ?
S3 Cs Ge 91.64(3) 2_545 4_566 ?
S2 Cs Ge 33.48(3) 4_566 4_566 ?
S2 Cs Ge 97.14(3) 2 4_566 ?
S1 Cs Ge 73.22(3) . 2_545 ?
S4 Cs Ge 128.54(3) 4_566 2_545 ?
S4 Cs Ge 31.78(3) 2_645 2_545 ?
S3 Cs Ge 88.58(3) 4_566 2_545 ?
S4 Cs Ge 128.68(3) 2_655 2_545 ?
S3 Cs Ge 31.63(3) 2_545 2_545 ?
S2 Cs Ge 137.58(3) 4_566 2_545 ?
S2 Cs Ge 81.40(3) 2 2_545 ?
Ge Cs Ge 104.430(16) 4_566 2_545 ?
S1 Cs Bi 40.36(3) . 1_455 ?
S4 Cs Bi 153.56(3) 4_566 1_455 ?
S4 Cs Bi 73.09(3) 2_645 1_455 ?
S3 Cs Bi 129.33(3) 4_566 1_455 ?
S4 Cs Bi 82.67(3) 2_655 1_455 ?
S3 Cs Bi 36.90(3) 2_545 1_455 ?
S2 Cs Bi 138.69(3) 4_566 1_455 ?
S2 Cs Bi 43.87(3) 2 1_455 ?
Ge Cs Bi 125.088(16) 4_566 1_455 ?
Ge Cs Bi 46.105(11) 2_545 1_455 ?
S1 Cs Bi 147.70(3) . 4_566 ?
S4 Cs Bi 35.86(3) 4_566 4_566 ?
S4 Cs Bi 109.46(3) 2_645 4_566 ?
S3 Cs Bi 45.55(3) 4_566 4_566 ?
S4 Cs Bi 98.25(3) 2_655 4_566 ?
S3 Cs Bi 135.58(3) 2_545 4_566 ?
S2 Cs Bi 33.41(2) 4_566 4_566 ?
S2 Cs Bi 129.36(3) 2 4_566 ?
Ge Cs Bi 45.714(12) 4_566 4_566 ?
Ge Cs Bi 132.718(14) 2_545 4_566 ?
Bi Cs Bi 170.569(14) 1_455 4_566 ?
S2 Bi S1 84.63(5) . 2_645 ?
S2 Bi S4 92.85(5) . . ?
S1 Bi S4 84.13(5) 2_645 . ?
S2 Bi S3 93.88(5) . 2_645 ?
S1 Bi S3 76.95(5) 2_645 2_645 ?
S4 Bi S3 159.21(5) . 2_645 ?
S2 Bi S1 165.84(5) . 1_655 ?
S1 Bi S1 86.55(3) 2_645 1_655 ?
S4 Bi S1 75.22(5) . 1_655 ?
S3 Bi S1 94.89(5) 2_645 1_655 ?
S2 Bi S2 119.04(3) . 2_655 ?
S1 Bi S2 136.50(5) 2_645 2_655 ?
S4 Bi S2 126.24(4) . 2_655 ?
S3 Bi S2 66.23(4) 2_645 2_655 ?
S1 Bi S2 74.78(4) 1_655 2_655 ?
S2 Bi S3 70.17(4) . . ?
S1 Bi S3 149.25(5) 2_645 . ?
S4 Bi S3 79.94(4) . . ?
S3 Bi S3 120.83(3) 2_645 . ?
S1 Bi S3 114.14(4) 1_655 . ?
S2 Bi S3 73.23(4) 2_655 . ?
S2 Bi Ge 39.81(4) . . ?
S1 Bi Ge 123.90(4) 2_645 . ?
S4 Bi Ge 101.85(4) . . ?
S3 Bi Ge 95.88(3) 2_645 . ?
S1 Bi Ge 149.30(3) 1_655 . ?
S2 Bi Ge 83.48(3) 2_655 . ?
S3 Bi Ge 37.09(3) . . ?
S2 Bi Ge 93.13(4) . 2_645 ?
S1 Bi Ge 39.13(4) 2_645 2_645 ?
S4 Bi Ge 121.79(4) . 2_645 ?
S3 Bi Ge 38.18(3) 2_645 2_645 ?
S1 Bi Ge 86.96(3) 1_655 2_645 ?
S2 Bi Ge 99.89(3) 2_655 2_645 ?
S3 Bi Ge 154.08(3) . 2_645 ?
Ge Bi Ge 118.432(16) . 2_645 ?
S2 Bi Ge 128.23(4) . 1_655 ?
S1 Bi Ge 76.85(4) 2_645 1_655 ?
S4 Bi Ge 38.02(4) . 1_655 ?
S3 Bi Ge 126.93(3) 2_645 1_655 ?
S1 Bi Ge 38.39(4) 1_655 1_655 ?
S2 Bi Ge 107.13(3) 2_655 1_655 ?
S3 Bi Ge 104.75(3) . 1_655 ?
Ge Bi Ge 136.86(2) . 1_655 ?
Ge Bi Ge 101.154(15) 2_645 1_655 ?
S2 Bi Bi 47.28(4) . 2_645 ?
S1 Bi Bi 63.59(4) 2_645 2_645 ?
S4 Bi Bi 127.97(3) . 2_645 ?
S3 Bi Bi 49.33(3) 2_645 2_645 ?
S1 Bi Bi 136.06(3) 1_655 2_645 ?
S2 Bi Bi 104.40(3) 2_655 2_645 ?
S3 Bi Bi 107.11(3) . 2_645 ?
Ge Bi Bi 70.030(13) . 2_645 ?
Ge Bi Bi 49.391(12) 2_645 2_645 ?
Ge Bi Bi 140.224(12) 1_655 2_645 ?
S2 Bi Bi 90.13(3) . 2_655 ?
S1 Bi Bi 162.31(4) 2_645 2_655 ?
S4 Bi Bi 113.05(3) . 2_655 ?
S3 Bi Bi 86.59(3) 2_645 2_655 ?
S1 Bi Bi 101.46(3) 1_655 2_655 ?
S2 Bi Bi 35.58(3) 2_655 2_655 ?
S3 Bi Bi 39.53(3) . 2_655 ?
Ge Bi Bi 50.771(13) . 2_655 ?
Ge Bi Bi 124.773(15) 2_645 2_655 ?
Ge Bi Bi 119.063(12) 1_655 2_655 ?
Bi Bi Bi 100.685(10) 2_645 2_655 ?
S3 Ge S4 118.05(7) . 1_455 ?
S3 Ge S2 106.52(7) . . ?
S4 Ge S2 108.87(7) 1_455 . ?
S3 Ge S1 102.13(7) . . ?
S4 Ge S1 108.79(7) 1_455 . ?
S2 Ge S1 112.43(7) . . ?
S3 Ge Bi 70.04(5) . . ?
S4 Ge Bi 157.32(5) 1_455 . ?
S2 Ge Bi 49.48(4) . . ?
S1 Ge Bi 88.66(5) . . ?
S3 Ge Bi 53.94(5) . 2_655 ?
S4 Ge Bi 122.49(5) 1_455 2_655 ?
S2 Ge Bi 128.44(5) . 2_655 ?
S1 Ge Bi 48.74(4) . 2_655 ?
Bi Ge Bi 79.838(15) . 2_655 ?
S3 Ge Bi 139.40(5) . 1_455 ?
S4 Ge Bi 51.83(5) 1_455 1_455 ?
S2 Ge Bi 113.88(5) . 1_455 ?
S1 Ge Bi 59.12(5) . 1_455 ?
Bi Ge Bi 136.86(2) . 1_455 ?
Bi Ge Bi 95.616(18) 2_655 1_455 ?
S3 Ge Cs 64.71(5) . 4_565 ?
S4 Ge Cs 85.33(5) 1_455 4_565 ?
S2 Ge Cs 66.74(5) . 4_565 ?
S1 Ge Cs 164.60(5) . 4_565 ?
Bi Ge Cs 79.434(16) . 4_565 ?
Bi Ge Cs 118.651(19) 2_655 4_565 ?
Bi Ge Cs 136.05(2) 1_455 4_565 ?
S3 Ge Cs 60.54(5) . 2 ?
S4 Ge Cs 59.99(5) 1_455 2 ?
S2 Ge Cs 141.70(5) . 2 ?
S1 Ge Cs 105.69(5) . 2 ?
Bi Ge Cs 130.31(2) . 2 ?
Bi Ge Cs 75.755(15) 2_655 2 ?
Bi Ge Cs 88.476(17) 1_455 2 ?
Cs Ge Cs 75.570(16) 4_565 2 ?
Ge S1 Bi 92.13(6) . 2_655 ?
Ge S1 Bi 82.49(5) . 1_455 ?
Bi S1 Bi 132.44(7) 2_655 1_455 ?
Ge S1 Cs 158.90(7) . . ?
Bi S1 Cs 105.45(5) 2_655 . ?
Bi S1 Cs 93.66(4) 1_455 . ?
Ge S2 Bi 90.71(6) . . ?
Ge S2 Bi 112.16(6) . 2_645 ?
Bi S2 Bi 97.14(5) . 2_645 ?
Ge S2 Cs 79.78(5) . 4_565 ?
Bi S2 Cs 96.05(5) . 4_565 ?
Bi S2 Cs 162.03(5) 2_645 4_565 ?
Ge S2 Cs 92.69(5) . 2_545 ?
Bi S2 Cs 176.55(6) . 2_545 ?
Bi S2 Cs 82.14(3) 2_645 2_545 ?
Cs S2 Cs 83.97(4) 4_565 2_545 ?
Ge S3 Bi 87.88(6) . 2_655 ?
Ge S3 Bi 72.86(5) . . ?
Bi S3 Bi 91.14(5) 2_655 . ?
Ge S3 Cs 82.10(5) . 4_565 ?
Bi S3 Cs 169.96(6) 2_655 4_565 ?
Bi S3 Cs 85.28(4) . 4_565 ?
Ge S3 Cs 87.83(5) . 2 ?
Bi S3 Cs 93.45(4) 2_655 2 ?
Bi S3 Cs 159.98(5) . 2 ?
Cs S3 Cs 86.88(4) 4_565 2 ?
Ge S4 Bi 90.15(6) 1_655 . ?
Ge S4 Cs 171.01(7) 1_655 4_565 ?
Bi S4 Cs 95.84(5) . 4_565 ?
Ge S4 Cs 88.23(5) 1_655 2_655 ?
Bi S4 Cs 114.51(5) . 2_655 ?
Cs S4 Cs 83.19(4) 4_565 2_655 ?
Ge S4 Cs 100.67(6) 1_655 2_645 ?
Bi S4 Cs 97.84(5) . 2_645 ?
Cs S4 Cs 85.18(4) 4_565 2_645 ?
Cs S4 Cs 146.50(6) 2_655 2_645 ?

loop_
_geom_bond_atom_site_label_1
_geom_bond_atom_site_label_2
_geom_bond_distance
_geom_bond_site_symmetry_2
_geom_bond_publ_flag
Cs S1 3.4319(19) . ?
Cs S4 3.5764(17) 4_566 ?
Cs S4 3.6159(17) 2_645 ?
Cs S3 3.6183(18) 4_566 ?
Cs S4 3.6192(17) 2_655 ?
Cs S3 3.6365(18) 2_545 ?
Cs S2 3.7003(18) 4_566 ?
Cs S2 3.8896(16) 2 ?
Cs Ge 3.9639(9) 4_566 ?
Cs Ge 4.1736(8) 2_545 ?
Cs Bi 4.7628(6) 1_455 ?
Cs Bi 4.7656(6) 4_566 ?
Bi S2 2.6385(16) . ?
Bi S1 2.6638(16) 2_645 ?
Bi S4 2.8065(18) . ?
Bi S3 2.8646(17) 2_645 ?
Bi S1 3.0904(17) 1_655 ?
Bi S2 3.3318(17) 2_655 ?
Bi S3 3.4135(17) . ?
Bi Ge 3.4704(7) . ?
Bi Ge 3.5410(7) 2_645 ?
Bi Ge 3.5699(8) 1_655 ?
Bi Bi 4.4996(3) 2_645 ?
Bi Bi 4.4996(3) 2_655 ?
Ge S3 2.1904(17) . ?
Ge S4 2.1988(18) 1_455 ?
Ge S2 2.2221(17) . ?
Ge S1 2.236(2) . ?
Ge Bi 3.5410(7) 2_655 ?
Ge Bi 3.5699(8) 1_455 ?
Ge Cs 3.9639(9) 4_565 ?
Ge Cs 4.1736(8) 2 ?
S1 Bi 2.6639(16) 2_655 ?
S1 Bi 3.0904(17) 1_455 ?
S2 Bi 3.3318(17) 2_645 ?
S2 Cs 3.7003(18) 4_565 ?
S2 Cs 3.8896(16) 2_545 ?
S3 Bi 2.8646(17) 2_655 ?
S3 Cs 3.6183(18) 4_565 ?
S3 Cs 3.6365(18) 2 ?
S4 Ge 2.1988(18) 1_655 ?
S4 Cs 3.5764(17) 4_565 ?
S4 Cs 3.6159(17) 2_655 ?
S4 Cs 3.6192(17) 2_645 ?
